data_4025328
loop_
_publ_author_name
'Lei Wu'
'Min Shi'

_publ_section_title
;
 1,3-Dipolar Cycloaddition Reactions of Vinylidenecyclopropane-Diesters
 with Aromatic Diazomethanes Generated in Situ
;
_journal_name_full 'Journal of Organic Chemistry'
_journal_page_first 2296
_journal_page_last 2301
_journal_paper_doi 10.1021/jo100105k
_journal_volume 75
_journal_year 2010
_chemical_formula_sum 'C35 H29 Cl N2 O6 S'
_chemical_formula_weight 641.11
_chemical_name_systematic
; 
 ? 
;
_space_group_IT_number 2
_symmetry_cell_setting triclinic
_symmetry_space_group_name_Hall '-P 1'
_symmetry_space_group_name_H-M 'P -1'
_atom_sites_solution_hydrogens geom
_atom_sites_solution_primary direct
_atom_sites_solution_secondary difmap
_audit_creation_method SHELXL-97
_cell_angle_alpha 83.159(3)
_cell_angle_beta 68.258(3)
_cell_angle_gamma 74.333(3)
_cell_formula_units_Z 4
_cell_length_a 14.3283(18)
_cell_length_b 14.7670(19)
_cell_length_c 16.951(2)
_cell_measurement_reflns_used 1465
_cell_measurement_temperature 293(2)
_cell_measurement_theta_max 53.873
_cell_measurement_theta_min 5.019
_cell_volume 3206.9(7)
_computing_cell_refinement 'Bruker SMART'
_computing_data_collection 'Bruker SMART'
_computing_data_reduction 'Bruker SHELXTL'
_computing_molecular_graphics 'Bruker SHELXTL'
_computing_publication_material 'Bruker SHELXTL'
_computing_structure_refinement 'SHELXL-97 (Sheldrick, 1997)'
_computing_structure_solution 'SHELXS-97 (Sheldrick, 1990)'
_diffrn_ambient_temperature 293(2)
_diffrn_measured_fraction_theta_full 0.985
_diffrn_measured_fraction_theta_max 0.985
_diffrn_measurement_device_type 'CCD area detector'
_diffrn_measurement_method 'phi and omega scans'
_diffrn_radiation_monochromator graphite
_diffrn_radiation_source 'fine-focus sealed tube'
_diffrn_radiation_type MoK\a
_diffrn_radiation_wavelength 0.71073
_diffrn_reflns_av_R_equivalents 0.0574
_diffrn_reflns_av_sigmaI/netI 0.1421
_diffrn_reflns_limit_h_max 17
_diffrn_reflns_limit_h_min -9
_diffrn_reflns_limit_k_max 17
_diffrn_reflns_limit_k_min -17
_diffrn_reflns_limit_l_max 20
_diffrn_reflns_limit_l_min -17
_diffrn_reflns_number 17112
_diffrn_reflns_theta_full 25.50
_diffrn_reflns_theta_max 25.50
_diffrn_reflns_theta_min 1.29
_exptl_absorpt_coefficient_mu 0.233
_exptl_absorpt_correction_T_max 1.00000
_exptl_absorpt_correction_T_min 0.75953
_exptl_absorpt_correction_type empirical
_exptl_absorpt_process_details sadabs
_exptl_crystal_colour colorless
_exptl_crystal_density_diffrn 1.328
_exptl_crystal_density_method 'not measured'
_exptl_crystal_description prismatic
_exptl_crystal_F_000 1336
_exptl_crystal_size_max 0.300
_exptl_crystal_size_mid 0.126
_exptl_crystal_size_min 0.076
_refine_diff_density_max 0.218
_refine_diff_density_min -0.216
_refine_diff_density_rms 0.059
_refine_ls_extinction_method none
_refine_ls_goodness_of_fit_ref 0.823
_refine_ls_hydrogen_treatment constr
_refine_ls_matrix_type full
_refine_ls_number_parameters 813
_refine_ls_number_reflns 11779
_refine_ls_number_restraints 0
_refine_ls_restrained_S_all 0.823
_refine_ls_R_factor_all 0.1893
_refine_ls_R_factor_gt 0.0660
_refine_ls_shift/su_max 0.040
_refine_ls_shift/su_mean 0.005
_refine_ls_structure_factor_coef Fsqd
_refine_ls_weighting_details 'calc w=1/[\s^2^(Fo^2^)+(0.0717P)^2^+0.0000P] where P=(Fo^2^+2Fc^2^)/3'
_refine_ls_weighting_scheme calc
_refine_ls_wR_factor_gt 0.1459
_refine_ls_wR_factor_ref 0.2026
_reflns_number_gt 3936
_reflns_number_total 11779
_reflns_threshold_expression >2sigma(I)
_cod_data_source_file jo100105k_si_003.cif
_cod_data_source_block cd29578
_cod_depositor_comments
;
The following automatic conversions were performed:

'_symmetry_cell_setting' value 'Triclinic' changed to 'triclinic'
according to the built-in table from CIF Core dictionary named
'cif_core.dic' version 2.4.1 from 2010-06-29.

Automatic conversion script
Id: cif_fix_values 1646 2011-03-28 12:23:43Z adriana 
;
_cod_original_cell_volume 3207.0(7)
_cod_database_code 4025328

loop_
_symmetry_equiv_pos_as_xyz
'x, y, z'
'-x, -y, -z'

loop_
_atom_site_label
_atom_site_type_symbol
_atom_site_fract_x
_atom_site_fract_y
_atom_site_fract_z
_atom_site_U_iso_or_equiv
_atom_site_adp_type
_atom_site_occupancy
_atom_site_symmetry_multiplicity
_atom_site_calc_flag
_atom_site_refinement_flags
_atom_site_disorder_assembly
_atom_site_disorder_group
S1 S 0.26977(11) 0.49842(11) 0.32181(8) 0.0729(4) Uani 1 1 d . . .
S2 S 0.20563(14) 0.95690(13) 0.70167(10) 0.0917(5) Uani 1 1 d . . .
Cl1 Cl 0.37609(13) 0.23854(12) -0.18650(10) 0.1070(6) Uani 1 1 d . . .
Cl2 Cl 0.08185(16) 1.28099(12) 1.18159(10) 0.1281(7) Uani 1 1 d . . .
N1 N 0.3160(3) 0.5127(3) 0.2155(2) 0.0613(11) Uani 1 1 d . . .
N2 N 0.3167(3) 0.4422(3) 0.1695(3) 0.0653(12) Uani 1 1 d . . .
N3 N 0.1697(3) 0.9485(3) 0.8085(3) 0.0731(13) Uani 1 1 d . . .
N4 N 0.1569(3) 1.0296(3) 0.8479(3) 0.0719(12) Uani 1 1 d . . .
O1 O 0.1712(3) 0.7949(3) 0.1084(2) 0.0911(12) Uani 1 1 d . . .
O2 O 0.1019(3) 0.7358(2) 0.2370(2) 0.0688(10) Uani 1 1 d . . .
O3 O 0.2986(3) 0.8231(3) 0.3124(3) 0.1052(15) Uani 1 1 d . . .
O4 O 0.1465(3) 0.8862(3) 0.2954(2) 0.0894(12) Uani 1 1 d . . .
O5 O 0.2930(3) 0.5714(3) 0.3542(2) 0.0925(13) Uani 1 1 d . . .
O6 O 0.3117(3) 0.4013(3) 0.3380(2) 0.0954(12) Uani 1 1 d . . .
O7 O 0.2343(4) 0.6125(3) 0.7394(3) 0.131(2) Uani 1 1 d . . .
O8 O 0.3990(3) 0.5989(3) 0.7228(2) 0.0860(12) Uani 1 1 d . . .
O9 O 0.3828(4) 0.6887(3) 0.9058(3) 0.1100(15) Uani 1 1 d . . .
O10 O 0.4131(3) 0.7658(3) 0.7825(2) 0.0799(11) Uani 1 1 d . . .
O11 O 0.1998(3) 0.8707(3) 0.6771(2) 0.1175(16) Uani 1 1 d . . .
O12 O 0.1438(4) 1.0433(3) 0.6850(3) 0.1327(18) Uani 1 1 d . . .
C1 C 0.2636(4) 0.7670(3) 0.2039(3) 0.0611(14) Uani 1 1 d . . .
C2 C 0.3690(4) 0.7564(4) 0.1372(4) 0.0877(19) Uani 1 1 d . . .
H2A H 0.3754 0.7507 0.0789 0.105 Uiso 1 1 calc R . .
H2B H 0.4139 0.7914 0.1438 0.105 Uiso 1 1 calc R . .
C3 C 0.3495(4) 0.6746(4) 0.1962(3) 0.0681(15) Uani 1 1 d . . .
H3 H 0.3814 0.6644 0.2397 0.082 Uiso 1 1 calc R . .
C4 C 0.3430(3) 0.5886(4) 0.1646(3) 0.0571(13) Uani 1 1 d . . .
C5 C 0.3617(3) 0.5641(4) 0.0845(3) 0.0628(14) Uani 1 1 d . . .
H5 H 0.3817 0.6004 0.0353 0.075 Uiso 1 1 calc R . .
C6 C 0.3453(3) 0.4739(4) 0.0898(3) 0.0583(13) Uani 1 1 d . . .
C7 C 0.3542(3) 0.4161(3) 0.0213(3) 0.0557(13) Uani 1 1 d . . .
C8 C 0.3675(4) 0.4520(4) -0.0597(3) 0.0670(14) Uani 1 1 d . . .
H8 H 0.3726 0.5139 -0.0720 0.080 Uiso 1 1 calc R . .
C9 C 0.3735(4) 0.3975(4) -0.1237(3) 0.0728(16) Uani 1 1 d . . .
H9 H 0.3819 0.4229 -0.1781 0.087 Uiso 1 1 calc R . .
C10 C 0.3669(4) 0.3066(4) -0.1059(4) 0.0714(16) Uani 1 1 d . . .
C11 C 0.3548(4) 0.2683(4) -0.0257(4) 0.0793(17) Uani 1 1 d . . .
H11 H 0.3518 0.2057 -0.0143 0.095 Uiso 1 1 calc R . .
C12 C 0.3472(4) 0.3233(4) 0.0369(3) 0.0772(16) Uani 1 1 d . . .
H12 H 0.3371 0.2979 0.0915 0.093 Uiso 1 1 calc R . .
C13 C 0.1764(4) 0.7680(3) 0.1763(3) 0.0625(14) Uani 1 1 d . . .
C14 C 0.0019(4) 0.7520(4) 0.2266(4) 0.0852(18) Uani 1 1 d . . .
H14A H -0.0065 0.8070 0.1900 0.102 Uiso 1 1 calc R . .
H14B H -0.0529 0.7655 0.2815 0.102 Uiso 1 1 calc R . .
C15 C -0.0100(4) 0.6709(4) 0.1897(3) 0.0699(15) Uani 1 1 d . . .
C16 C -0.1085(4) 0.6600(5) 0.2093(4) 0.0922(19) Uani 1 1 d . . .
H16 H -0.1650 0.7018 0.2455 0.111 Uiso 1 1 calc R . .
C17 C -0.1235(6) 0.5872(6) 0.1755(6) 0.123(3) Uani 1 1 d . . .
H17 H -0.1904 0.5804 0.1891 0.147 Uiso 1 1 calc R . .
C18 C -0.0432(7) 0.5256(5) 0.1230(5) 0.128(3) Uani 1 1 d . . .
H18 H -0.0548 0.4777 0.0996 0.153 Uiso 1 1 calc R . .
C19 C 0.0569(6) 0.5341(4) 0.1042(4) 0.113(2) Uani 1 1 d . . .
H19 H 0.1129 0.4904 0.0696 0.136 Uiso 1 1 calc R . .
C20 C 0.0735(4) 0.6065(4) 0.1364(4) 0.0856(18) Uani 1 1 d . . .
H20 H 0.1407 0.6127 0.1228 0.103 Uiso 1 1 calc R . .
C21 C 0.2378(5) 0.8270(4) 0.2771(4) 0.0752(17) Uani 1 1 d . . .
C22 C 0.1090(5) 0.9427(4) 0.3724(4) 0.101(2) Uani 1 1 d . . .
H22A H 0.1666 0.9604 0.3782 0.121 Uiso 1 1 calc R . .
H22B H 0.0588 0.9999 0.3670 0.121 Uiso 1 1 calc R . .
C23 C 0.0606(6) 0.8886(4) 0.4488(4) 0.0790(17) Uani 1 1 d . . .
C24 C 0.1093(5) 0.8548(5) 0.5074(5) 0.096(2) Uani 1 1 d . . .
H24 H 0.1738 0.8646 0.4989 0.115 Uiso 1 1 calc R . .
C25 C 0.0601(8) 0.8064(5) 0.5783(5) 0.119(3) Uani 1 1 d . . .
H25 H 0.0913 0.7847 0.6185 0.142 Uiso 1 1 calc R . .
C26 C -0.0328(8) 0.7897(5) 0.5909(5) 0.118(3) Uani 1 1 d . . .
H26 H -0.0634 0.7547 0.6382 0.142 Uiso 1 1 calc R . .
C27 C -0.0808(6) 0.8238(6) 0.5348(6) 0.122(3) Uani 1 1 d . . .
H27 H -0.1457 0.8143 0.5444 0.146 Uiso 1 1 calc R . .
C28 C -0.0342(6) 0.8722(5) 0.4642(5) 0.096(2) Uani 1 1 d . . .
H28 H -0.0675 0.8946 0.4254 0.115 Uiso 1 1 calc R . .
C29 C 0.1369(4) 0.5178(4) 0.3492(3) 0.0588(13) Uani 1 1 d . . .
C30 C 0.0985(5) 0.4541(4) 0.3244(3) 0.0825(18) Uani 1 1 d . . .
H30 H 0.1426 0.4024 0.2921 0.099 Uiso 1 1 calc R . .
C31 C -0.0098(5) 0.4702(5) 0.3498(4) 0.095(2) Uani 1 1 d . . .
H31 H -0.0368 0.4296 0.3314 0.114 Uiso 1 1 calc R . .
C32 C -0.0766(5) 0.5428(5) 0.4001(4) 0.0886(19) Uani 1 1 d . . .
C33 C -0.0355(5) 0.6036(4) 0.4241(3) 0.0878(19) Uani 1 1 d . . .
H33 H -0.0800 0.6534 0.4587 0.105 Uiso 1 1 calc R . .
C34 C 0.0705(5) 0.5933(4) 0.3985(3) 0.0757(17) Uani 1 1 d . . .
H34 H 0.0966 0.6366 0.4142 0.091 Uiso 1 1 calc R . .
C35 C -0.1935(4) 0.5587(5) 0.4285(4) 0.142(3) Uani 1 1 d . . .
H35A H -0.2146 0.5075 0.4651 0.213 Uiso 1 1 calc R . .
H35B H -0.2130 0.5621 0.3796 0.213 Uiso 1 1 calc R . .
H35C H -0.2266 0.6166 0.4586 0.213 Uiso 1 1 calc R . .
C36 C 0.2720(4) 0.6987(4) 0.8281(3) 0.0745(16) Uani 1 1 d . . .
C37 C 0.1737(4) 0.6981(4) 0.9039(4) 0.102(2) Uani 1 1 d . . .
H37A H 0.1362 0.6517 0.9054 0.123 Uiso 1 1 calc R . .
H37B H 0.1721 0.7122 0.9589 0.123 Uiso 1 1 calc R . .
C38 C 0.1726(4) 0.7766(4) 0.8399(3) 0.0791(17) Uani 1 1 d . . .
H38 H 0.1357 0.7737 0.8021 0.095 Uiso 1 1 calc R . .
C39 C 0.1642(4) 0.8725(4) 0.8636(3) 0.0653(15) Uani 1 1 d . . .
C40 C 0.1470(4) 0.9060(4) 0.9399(3) 0.0658(14) Uani 1 1 d . . .
H40 H 0.1394 0.8715 0.9905 0.079 Uiso 1 1 calc R . .
C41 C 0.1428(3) 1.0026(4) 0.9284(3) 0.0583(13) Uani 1 1 d . . .
C42 C 0.1277(3) 1.0709(4) 0.9912(3) 0.0559(13) Uani 1 1 d . . .
C43 C 0.1226(4) 1.1640(4) 0.9694(3) 0.0718(15) Uani 1 1 d . . .
H43 H 0.1288 1.1837 0.9139 0.086 Uiso 1 1 calc R . .
C44 C 0.1087(4) 1.2291(4) 1.0262(4) 0.0821(17) Uani 1 1 d . . .
H44 H 0.1056 1.2919 1.0097 0.098 Uiso 1 1 calc R . .
C45 C 0.0996(4) 1.1996(4) 1.1083(4) 0.0725(16) Uani 1 1 d . . .
C46 C 0.1032(4) 1.1082(4) 1.1328(3) 0.0801(17) Uani 1 1 d . . .
H46 H 0.0954 1.0890 1.1887 0.096 Uiso 1 1 calc R . .
C47 C 0.1184(4) 1.0440(4) 1.0736(3) 0.0724(15) Uani 1 1 d . . .
H47 H 0.1225 0.9810 1.0899 0.087 Uiso 1 1 calc R . .
C48 C 0.2990(6) 0.6320(4) 0.7587(4) 0.0843(19) Uani 1 1 d . . .
C49 C 0.4340(5) 0.5425(4) 0.6468(4) 0.094(2) Uani 1 1 d . . .
H49A H 0.5009 0.4998 0.6405 0.113 Uiso 1 1 calc R . .
H49B H 0.3852 0.5052 0.6534 0.113 Uiso 1 1 calc R . .
C50 C 0.4427(5) 0.6030(4) 0.5705(4) 0.0705(16) Uani 1 1 d . . .
C51 C 0.5278(5) 0.6371(5) 0.5287(4) 0.095(2) Uani 1 1 d . . .
H51 H 0.5816 0.6222 0.5499 0.114 Uiso 1 1 calc R . .
C52 C 0.5376(5) 0.6927(5) 0.4561(5) 0.109(2) Uani 1 1 d . . .
H52 H 0.5962 0.7159 0.4291 0.131 Uiso 1 1 calc R . .
C53 C 0.4592(7) 0.7124(5) 0.4252(4) 0.105(2) Uani 1 1 d . . .
H53 H 0.4653 0.7482 0.3754 0.126 Uiso 1 1 calc R . .
C54 C 0.3720(6) 0.6812(5) 0.4654(5) 0.108(2) Uani 1 1 d . . .
H54 H 0.3178 0.6969 0.4447 0.130 Uiso 1 1 calc R . .
C55 C 0.3661(5) 0.6255(5) 0.5378(5) 0.101(2) Uani 1 1 d . . .
H55 H 0.3073 0.6026 0.5650 0.122 Uiso 1 1 calc R . .
C56 C 0.3591(5) 0.7163(4) 0.8456(4) 0.0697(16) Uani 1 1 d . . .
C57 C 0.5165(4) 0.7653(4) 0.7785(4) 0.0926(19) Uani 1 1 d . . .
H57A H 0.5628 0.7602 0.7198 0.111 Uiso 1 1 calc R . .
H57B H 0.5414 0.7103 0.8094 0.111 Uiso 1 1 calc R . .
C58 C 0.5200(6) 0.8512(5) 0.8148(4) 0.0878(18) Uani 1 1 d . . .
C59 C 0.4365(6) 0.9051(5) 0.8712(5) 0.130(3) Uani 1 1 d . . .
H59 H 0.3730 0.8896 0.8892 0.156 Uiso 1 1 calc R . .
C60 C 0.4448(8) 0.9843(6) 0.9032(7) 0.156(5) Uani 1 1 d . . .
H60 H 0.3874 1.0251 0.9396 0.210 Uiso 1 1 calc R . .
C61 C 0.5454(10) 0.9987(8) 0.8768(10) 0.144(7) Uani 1 1 d . . .
H61 H 0.5544 1.0503 0.8973 0.217 Uiso 1 1 calc R . .
C62 C 0.6274(10) 0.9420(9) 0.8243(9) 0.146(6) Uani 1 1 d . . .
H62 H 0.6927 0.9532 0.8094 0.217 Uiso 1 1 calc R . .
C63 C 0.6163(7) 0.8668(7) 0.7919(6) 0.151(4) Uani 1 1 d . . .
H63 H 0.6737 0.8267 0.7547 0.181 Uiso 1 1 calc R . .
C64 C 0.3351(5) 0.9628(4) 0.6658(3) 0.0751(16) Uani 1 1 d . . .
C65 C 0.3562(7) 1.0418(5) 0.6833(4) 0.120(3) Uani 1 1 d . . .
H65 H 0.3034 1.0900 0.7149 0.144 Uiso 1 1 calc R . .
C66 C 0.4562(8) 1.0477(6) 0.6532(5) 0.138(3) Uani 1 1 d . . .
H66 H 0.4707 1.1000 0.6673 0.165 Uiso 1 1 calc R . .
C67 C 0.5369(7) 0.9821(7) 0.6036(5) 0.116(3) Uani 1 1 d . . .
C68 C 0.5138(6) 0.9029(6) 0.5863(4) 0.113(2) Uani 1 1 d . . .
H68 H 0.5668 0.8558 0.5534 0.136 Uiso 1 1 calc R . .
C69 C 0.4118(6) 0.8927(4) 0.6177(4) 0.097(2) Uani 1 1 d . . .
H69 H 0.3967 0.8394 0.6060 0.116 Uiso 1 1 calc R . .
C70 C 0.6509(6) 0.9858(6) 0.5690(5) 0.140(4) Uani 1 1 d . . .
H70A H 0.6775 0.9740 0.6145 0.205 Uiso 1 1 calc R . .
H70B H 0.6566 1.0468 0.5440 0.205 Uiso 1 1 calc R . .
H70C H 0.6901 0.9388 0.5266 0.205 Uiso 1 1 calc R . .

loop_
_atom_site_aniso_label
_atom_site_aniso_U_11
_atom_site_aniso_U_22
_atom_site_aniso_U_33
_atom_site_aniso_U_23
_atom_site_aniso_U_13
_atom_site_aniso_U_12
S1 0.0823(11) 0.0804(11) 0.0522(9) -0.0114(8) -0.0269(7) -0.0050(8)
S2 0.1157(15) 0.0994(14) 0.0609(10) -0.0162(9) -0.0484(9) 0.0030(11)
Cl1 0.1261(14) 0.1092(14) 0.0862(12) -0.0418(10) -0.0364(9) -0.0140(10)
Cl2 0.194(2) 0.1068(14) 0.0846(12) -0.0324(11) -0.0358(12) -0.0447(13)
N1 0.071(3) 0.060(3) 0.042(2) -0.005(2) -0.015(2) -0.006(2)
N2 0.074(3) 0.056(3) 0.055(3) -0.011(2) -0.019(2) -0.001(2)
N3 0.088(3) 0.076(3) 0.051(3) -0.013(3) -0.026(2) -0.007(3)
N4 0.092(3) 0.057(3) 0.060(3) -0.003(2) -0.031(2) 0.000(2)
O1 0.129(3) 0.096(3) 0.066(3) 0.017(2) -0.051(2) -0.042(3)
O2 0.063(2) 0.081(3) 0.062(2) -0.0015(19) -0.0223(19) -0.017(2)
O3 0.123(4) 0.114(4) 0.107(3) -0.033(3) -0.058(3) -0.035(3)
O4 0.118(3) 0.065(3) 0.081(3) -0.022(2) -0.042(2) 0.003(2)
O5 0.101(3) 0.123(3) 0.067(2) -0.029(2) -0.031(2) -0.036(2)
O6 0.111(3) 0.085(3) 0.074(3) 0.001(2) -0.043(2) 0.016(2)
O7 0.109(4) 0.142(4) 0.142(4) -0.074(3) -0.002(3) -0.061(3)
O8 0.099(3) 0.076(3) 0.071(3) -0.020(2) -0.021(2) -0.006(2)
O9 0.166(4) 0.103(3) 0.081(3) 0.026(3) -0.063(3) -0.052(3)
O10 0.079(3) 0.082(3) 0.079(3) 0.014(2) -0.032(2) -0.021(2)
O11 0.154(4) 0.137(4) 0.083(3) -0.039(3) -0.052(3) -0.039(3)
O12 0.154(4) 0.140(4) 0.081(3) -0.015(3) -0.071(3) 0.050(3)
C1 0.059(4) 0.063(4) 0.064(4) -0.011(3) -0.024(3) -0.012(3)
C2 0.089(4) 0.087(4) 0.085(4) -0.014(4) -0.011(3) -0.039(4)
C3 0.065(4) 0.068(4) 0.068(4) -0.007(3) -0.024(3) -0.009(3)
C4 0.046(3) 0.059(4) 0.056(3) -0.014(3) -0.015(2) 0.005(2)
C5 0.058(3) 0.060(4) 0.063(4) -0.002(3) -0.018(3) -0.006(3)
C6 0.056(3) 0.060(4) 0.048(3) -0.009(3) -0.018(2) 0.004(3)
C7 0.053(3) 0.057(3) 0.048(3) -0.003(3) -0.011(2) -0.007(2)
C8 0.080(4) 0.058(3) 0.057(4) 0.000(3) -0.027(3) -0.005(3)
C9 0.078(4) 0.079(4) 0.049(3) -0.001(3) -0.018(3) -0.005(3)
C10 0.070(4) 0.067(4) 0.068(4) -0.025(3) -0.020(3) 0.000(3)
C11 0.095(5) 0.063(4) 0.069(4) -0.010(3) -0.017(3) -0.015(3)
C12 0.102(4) 0.063(4) 0.057(4) -0.010(3) -0.021(3) -0.013(3)
C13 0.082(4) 0.052(3) 0.048(3) -0.001(3) -0.025(3) -0.006(3)
C14 0.061(4) 0.085(5) 0.105(5) -0.020(4) -0.035(3) 0.003(3)
C15 0.049(4) 0.071(4) 0.083(4) 0.012(3) -0.025(3) -0.006(3)
C16 0.054(4) 0.094(5) 0.121(5) 0.017(4) -0.031(4) -0.013(3)
C17 0.096(6) 0.100(6) 0.193(9) 0.014(6) -0.077(6) -0.027(5)
C18 0.137(8) 0.100(6) 0.193(9) 0.009(6) -0.094(7) -0.059(6)
C19 0.118(6) 0.080(5) 0.150(7) -0.022(5) -0.058(5) -0.015(4)
C20 0.075(4) 0.071(4) 0.120(5) -0.004(4) -0.041(4) -0.023(3)
C21 0.111(6) 0.061(4) 0.064(4) -0.003(3) -0.041(4) -0.022(4)
C22 0.145(6) 0.063(4) 0.088(5) -0.026(4) -0.032(4) -0.017(4)
C23 0.118(6) 0.056(4) 0.071(4) -0.017(3) -0.043(4) -0.014(4)
C24 0.126(6) 0.087(5) 0.090(5) -0.014(4) -0.058(5) -0.017(4)
C25 0.168(9) 0.103(6) 0.100(6) -0.010(5) -0.087(6) 0.003(6)
C26 0.153(9) 0.094(6) 0.096(6) -0.014(5) -0.037(6) -0.016(6)
C27 0.144(7) 0.110(7) 0.110(7) -0.012(6) -0.048(6) -0.022(5)
C28 0.127(7) 0.086(5) 0.089(5) -0.018(4) -0.062(5) -0.006(4)
C29 0.063(4) 0.064(3) 0.047(3) -0.007(3) -0.018(2) -0.012(3)
C30 0.096(5) 0.075(4) 0.068(4) -0.021(3) -0.015(3) -0.018(4)
C31 0.105(5) 0.102(5) 0.081(5) -0.013(4) -0.020(4) -0.044(4)
C32 0.094(5) 0.112(6) 0.051(4) 0.004(4) -0.015(3) -0.029(4)
C33 0.079(5) 0.092(5) 0.065(4) -0.023(3) -0.003(3) 0.000(4)
C34 0.091(5) 0.069(4) 0.059(4) -0.018(3) -0.016(3) -0.013(3)
C35 0.073(5) 0.238(9) 0.107(6) -0.010(6) -0.004(4) -0.061(5)
C36 0.077(4) 0.070(4) 0.068(4) -0.014(3) -0.008(3) -0.024(3)
C37 0.120(5) 0.088(5) 0.088(5) -0.017(4) -0.001(4) -0.051(4)
C38 0.066(4) 0.093(5) 0.075(4) -0.026(4) -0.013(3) -0.020(3)
C39 0.054(3) 0.076(4) 0.062(4) -0.017(3) -0.017(3) -0.007(3)
C40 0.072(4) 0.063(4) 0.059(4) -0.007(3) -0.026(3) -0.006(3)
C41 0.060(3) 0.062(4) 0.046(3) 0.000(3) -0.019(2) -0.005(3)
C42 0.053(3) 0.060(4) 0.045(3) -0.003(3) -0.016(2) 0.002(2)
C43 0.100(4) 0.061(4) 0.050(3) 0.001(3) -0.026(3) -0.014(3)
C44 0.101(5) 0.065(4) 0.069(4) 0.007(3) -0.022(3) -0.016(3)
C45 0.085(4) 0.061(4) 0.064(4) -0.011(3) -0.019(3) -0.012(3)
C46 0.104(5) 0.089(5) 0.049(3) -0.005(3) -0.029(3) -0.022(4)
C47 0.103(4) 0.060(4) 0.055(4) -0.002(3) -0.033(3) -0.013(3)
C48 0.096(6) 0.065(4) 0.084(5) -0.011(3) -0.016(4) -0.026(4)
C49 0.115(5) 0.075(4) 0.079(5) -0.033(4) -0.021(4) -0.007(4)
C50 0.088(5) 0.060(4) 0.068(4) -0.018(3) -0.037(4) -0.003(3)
C51 0.078(5) 0.113(6) 0.082(5) 0.000(4) -0.029(4) -0.005(4)
C52 0.080(5) 0.140(7) 0.095(6) -0.001(5) -0.024(4) -0.018(4)
C53 0.146(8) 0.100(6) 0.068(5) -0.005(4) -0.039(5) -0.025(5)
C54 0.126(7) 0.107(6) 0.120(7) -0.031(5) -0.074(5) -0.015(5)
C55 0.116(6) 0.093(5) 0.108(6) -0.021(5) -0.048(5) -0.028(4)
C56 0.084(5) 0.051(4) 0.064(4) -0.006(3) -0.021(3) -0.006(3)
C57 0.063(4) 0.100(5) 0.113(5) 0.003(4) -0.042(3) -0.005(4)
C58 0.089(5) 0.075(5) 0.114(5) 0.029(4) -0.058(4) -0.024(4)
C59 0.109(6) 0.071(5) 0.213(9) -0.031(5) -0.055(6) -0.015(4)
C60 0.155(12) 0.107(8) 0.221(16) -0.058(9) -0.082(11) -0.029(7)
C61 0.168(15) 0.084(10) 0.266(2) 0.048(10) -0.145(15) -0.086(10)
C62 0.131(12) 0.133(14) 0.211(18) 0.066(12) -0.083(12) -0.058(10)
C63 0.152(8) 0.177(10) 0.180(9) 0.075(7) -0.100(7) -0.105(8)
C64 0.097(5) 0.080(4) 0.049(3) -0.005(3) -0.030(3) -0.015(4)
C65 0.148(8) 0.103(6) 0.082(5) -0.026(4) -0.003(5) -0.032(5)
C66 0.177(9) 0.143(8) 0.080(6) -0.014(5) -0.011(6) -0.061(7)
C67 0.139(8) 0.147(8) 0.063(5) 0.016(5) -0.036(5) -0.046(7)
C68 0.111(7) 0.133(7) 0.068(5) -0.010(5) -0.017(4) -0.002(5)
C69 0.137(6) 0.075(5) 0.071(4) -0.011(4) -0.040(4) -0.006(5)
C70 0.111(7) 0.221(11) 0.104(6) 0.024(7) -0.026(5) -0.095(7)

loop_
_atom_type_symbol
_atom_type_description
_atom_type_scat_dispersion_real
_atom_type_scat_dispersion_imag
_atom_type_scat_source
C C 0.0033 0.0016 'International Tables Vol C Tables 4.2.6.8 and 6.1.1.4'
H H 0.0000 0.0000 'International Tables Vol C Tables 4.2.6.8 and 6.1.1.4'
N N 0.0061 0.0033 'International Tables Vol C Tables 4.2.6.8 and 6.1.1.4'
O O 0.0106 0.0060 'International Tables Vol C Tables 4.2.6.8 and 6.1.1.4'
S S 0.1246 0.1234 'International Tables Vol C Tables 4.2.6.8 and 6.1.1.4'
Cl Cl 0.1484 0.1585 'International Tables Vol C Tables 4.2.6.8 and 6.1.1.4'

loop_
_geom_angle_atom_site_label_1
_geom_angle_atom_site_label_2
_geom_angle_atom_site_label_3
_geom_angle
_geom_angle_site_symmetry_1
_geom_angle_site_symmetry_3
_geom_angle_publ_flag
O5 S1 O6 120.9(3) . . ?
O5 S1 N1 105.3(2) . . ?
O6 S1 N1 105.4(2) . . ?
O5 S1 C29 110.1(2) . . ?
O6 S1 C29 108.8(2) . . ?
N1 S1 C29 105.1(2) . . ?
O12 S2 O11 121.1(3) . . ?
O12 S2 N3 105.2(2) . . ?
O11 S2 N3 105.0(3) . . ?
O12 S2 C64 109.7(3) . . ?
O11 S2 C64 109.6(3) . . ?
N3 S2 C64 104.8(2) . . ?
N2 N1 C4 112.0(4) . . ?
N2 N1 S1 116.1(3) . . ?
C4 N1 S1 131.4(4) . . ?
C6 N2 N1 104.6(4) . . ?
C39 N3 N4 112.2(4) . . ?
C39 N3 S2 131.8(4) . . ?
N4 N3 S2 115.3(4) . . ?
C41 N4 N3 104.1(4) . . ?
C13 O2 C14 118.0(5) . . ?
C21 O4 C22 117.3(5) . . ?
C48 O8 C49 116.7(5) . . ?
C56 O10 C57 117.3(5) . . ?
C13 C1 C21 115.9(5) . . ?
C13 C1 C2 117.7(5) . . ?
C21 C1 C2 117.3(5) . . ?
C13 C1 C3 118.8(4) . . ?
C21 C1 C3 116.5(5) . . ?
C2 C1 C3 58.6(3) . . ?
C3 C2 C1 62.7(3) . . ?
C3 C2 H2A 117.5 . . ?
C1 C2 H2A 117.5 . . ?
C3 C2 H2B 117.5 . . ?
C1 C2 H2B 117.5 . . ?
H2A C2 H2B 114.6 . . ?
C4 C3 C2 119.9(5) . . ?
C4 C3 C1 120.6(4) . . ?
C2 C3 C1 58.8(3) . . ?
C4 C3 H3 115.3 . . ?
C2 C3 H3 115.3 . . ?
C1 C3 H3 115.3 . . ?
C5 C4 N1 105.1(4) . . ?
C5 C4 C3 130.6(5) . . ?
N1 C4 C3 124.3(5) . . ?
C4 C5 C6 107.2(5) . . ?
C4 C5 H5 126.4 . . ?
C6 C5 H5 126.4 . . ?
N2 C6 C5 111.1(4) . . ?
N2 C6 C7 120.1(5) . . ?
C5 C6 C7 128.9(5) . . ?
C8 C7 C12 117.5(5) . . ?
C8 C7 C6 121.6(5) . . ?
C12 C7 C6 120.8(5) . . ?
C7 C8 C9 121.3(5) . . ?
C7 C8 H8 119.3 . . ?
C9 C8 H8 119.3 . . ?
C10 C9 C8 119.4(5) . . ?
C10 C9 H9 120.3 . . ?
C8 C9 H9 120.3 . . ?
C9 C10 C11 120.7(5) . . ?
C9 C10 Cl1 119.1(5) . . ?
C11 C10 Cl1 120.2(5) . . ?
C12 C11 C10 119.2(5) . . ?
C12 C11 H11 120.4 . . ?
C10 C11 H11 120.4 . . ?
C11 C12 C7 121.9(5) . . ?
C11 C12 H12 119.1 . . ?
C7 C12 H12 119.1 . . ?
O1 C13 O2 122.7(5) . . ?
O1 C13 C1 125.3(5) . . ?
O2 C13 C1 112.0(5) . . ?
O2 C14 C15 113.5(4) . . ?
O2 C14 H14A 108.9 . . ?
C15 C14 H14A 108.9 . . ?
O2 C14 H14B 108.9 . . ?
C15 C14 H14B 108.9 . . ?
H14A C14 H14B 107.7 . . ?
C16 C15 C20 118.8(6) . . ?
C16 C15 C14 118.0(5) . . ?
C20 C15 C14 123.2(5) . . ?
C15 C16 C17 120.1(6) . . ?
C15 C16 H16 120.0 . . ?
C17 C16 H16 120.0 . . ?
C18 C17 C16 121.2(7) . . ?
C18 C17 H17 119.4 . . ?
C16 C17 H17 119.4 . . ?
C17 C18 C19 119.6(7) . . ?
C17 C18 H18 120.2 . . ?
C19 C18 H18 120.2 . . ?
C20 C19 C18 120.1(6) . . ?
C20 C19 H19 119.9 . . ?
C18 C19 H19 119.9 . . ?
C19 C20 C15 120.1(6) . . ?
C19 C20 H20 119.9 . . ?
C15 C20 H20 119.9 . . ?
O3 C21 O4 124.8(5) . . ?
O3 C21 C1 122.1(6) . . ?
O4 C21 C1 113.0(5) . . ?
C23 C22 O4 110.6(4) . . ?
C23 C22 H22A 109.5 . . ?
O4 C22 H22A 109.5 . . ?
C23 C22 H22B 109.5 . . ?
O4 C22 H22B 109.5 . . ?
H22A C22 H22B 108.1 . . ?
C28 C23 C24 118.5(6) . . ?
C28 C23 C22 120.7(7) . . ?
C24 C23 C22 120.9(7) . . ?
C25 C24 C23 118.6(7) . . ?
C25 C24 H24 120.7 . . ?
C23 C24 H24 120.7 . . ?
C26 C25 C24 121.6(8) . . ?
C26 C25 H25 119.2 . . ?
C24 C25 H25 119.2 . . ?
C27 C26 C25 119.9(9) . . ?
C27 C26 H26 120.1 . . ?
C25 C26 H26 120.1 . . ?
C26 C27 C28 119.9(9) . . ?
C26 C27 H27 120.1 . . ?
C28 C27 H27 120.1 . . ?
C27 C28 C23 121.6(7) . . ?
C27 C28 H28 119.2 . . ?
C23 C28 H28 119.2 . . ?
C34 C29 C30 120.7(5) . . ?
C34 C29 S1 120.3(4) . . ?
C30 C29 S1 119.0(4) . . ?
C29 C30 C31 117.6(5) . . ?
C29 C30 H30 121.2 . . ?
C31 C30 H30 121.2 . . ?
C32 C31 C30 122.7(6) . . ?
C32 C31 H31 118.7 . . ?
C30 C31 H31 118.7 . . ?
C31 C32 C33 117.8(6) . . ?
C31 C32 C35 122.3(7) . . ?
C33 C32 C35 119.8(6) . . ?
C32 C33 C34 122.1(5) . . ?
C32 C33 H33 119.0 . . ?
C34 C33 H33 119.0 . . ?
C29 C34 C33 119.1(5) . . ?
C29 C34 H34 120.5 . . ?
C33 C34 H34 120.5 . . ?
C32 C35 H35A 109.5 . . ?
C32 C35 H35B 109.5 . . ?
H35A C35 H35B 109.5 . . ?
C32 C35 H35C 109.5 . . ?
H35A C35 H35C 109.5 . . ?
H35B C35 H35C 109.5 . . ?
C56 C36 C48 116.9(5) . . ?
C56 C36 C37 116.6(5) . . ?
C48 C36 C37 116.9(5) . . ?
C56 C36 C38 120.5(5) . . ?
C48 C36 C38 114.6(5) . . ?
C37 C36 C38 58.6(4) . . ?
C38 C37 C36 61.3(4) . . ?
C38 C37 H37A 117.6 . . ?
C36 C37 H37A 117.6 . . ?
C38 C37 H37B 117.6 . . ?
C36 C37 H37B 117.6 . . ?
H37A C37 H37B 114.7 . . ?
C39 C38 C37 119.4(5) . . ?
C39 C38 C36 121.0(5) . . ?
C37 C38 C36 60.1(4) . . ?
C39 C38 H38 115.1 . . ?
C37 C38 H38 115.1 . . ?
C36 C38 H38 115.1 . . ?
C40 C39 N3 105.5(5) . . ?
C40 C39 C38 130.0(6) . . ?
N3 C39 C38 124.4(5) . . ?
C39 C40 C41 107.2(5) . . ?
C39 C40 H40 126.4 . . ?
C41 C40 H40 126.4 . . ?
N4 C41 C40 111.0(4) . . ?
N4 C41 C42 120.2(5) . . ?
C40 C41 C42 128.8(5) . . ?
C43 C42 C47 117.4(5) . . ?
C43 C42 C41 121.1(5) . . ?
C47 C42 C41 121.5(5) . . ?
C44 C43 C42 122.5(5) . . ?
C44 C43 H43 118.8 . . ?
C42 C43 H43 118.8 . . ?
C43 C44 C45 118.5(5) . . ?
C43 C44 H44 120.7 . . ?
C45 C44 H44 120.7 . . ?
C46 C45 C44 120.9(5) . . ?
C46 C45 Cl2 119.7(5) . . ?
C44 C45 Cl2 119.4(5) . . ?
C45 C46 C47 119.1(5) . . ?
C45 C46 H46 120.5 . . ?
C47 C46 H46 120.5 . . ?
C42 C47 C46 121.5(5) . . ?
C42 C47 H47 119.2 . . ?
C46 C47 H47 119.2 . . ?
O7 C48 O8 125.1(6) . . ?
O7 C48 C36 122.4(6) . . ?
O8 C48 C36 112.5(6) . . ?
C50 C49 O8 110.9(4) . . ?
C50 C49 H49A 109.5 . . ?
O8 C49 H49A 109.5 . . ?
C50 C49 H49B 109.5 . . ?
O8 C49 H49B 109.5 . . ?
H49A C49 H49B 108.1 . . ?
C55 C50 C51 117.2(7) . . ?
C55 C50 C49 120.7(7) . . ?
C51 C50 C49 122.1(6) . . ?
C50 C51 C52 122.6(7) . . ?
C50 C51 H51 118.7 . . ?
C52 C51 H51 118.7 . . ?
C53 C52 C51 118.0(7) . . ?
C53 C52 H52 121.0 . . ?
C51 C52 H52 121.0 . . ?
C54 C53 C52 121.6(8) . . ?
C54 C53 H53 119.2 . . ?
C52 C53 H53 119.2 . . ?
C53 C54 C55 118.1(7) . . ?
C53 C54 H54 120.9 . . ?
C55 C54 H54 120.9 . . ?
C50 C55 C54 122.4(7) . . ?
C50 C55 H55 118.8 . . ?
C54 C55 H55 118.8 . . ?
O9 C56 O10 122.3(6) . . ?
O9 C56 C36 126.2(6) . . ?
O10 C56 C36 111.5(5) . . ?
O10 C57 C58 113.2(5) . . ?
O10 C57 H57A 108.9 . . ?
C58 C57 H57A 108.9 . . ?
O10 C57 H57B 108.9 . . ?
C58 C57 H57B 108.9 . . ?
H57A C57 H57B 107.8 . . ?
C59 C58 C63 121.9(8) . . ?
C59 C58 C57 122.9(6) . . ?
C63 C58 C57 115.1(8) . . ?
C58 C59 C60 120.2(8) . . ?
C58 C59 H59 119.9 . . ?
C60 C59 H59 119.9 . . ?
C59 C60 C61 116.0(9) . . ?
C59 C60 H60 122.0 . . ?
C61 C60 H60 122.0 . . ?
C62 C61 C60 122.7(13) . . ?
C62 C61 H61 118.7 . . ?
C60 C61 H61 118.6 . . ?
C61 C62 C63 120.0(15) . . ?
C61 C62 H62 120.0 . . ?
C63 C62 H62 120.0 . . ?
C58 C63 C62 119.1(11) . . ?
C58 C63 H63 120.5 . . ?
C62 C63 H63 120.4 . . ?
C69 C64 C65 121.4(6) . . ?
C69 C64 S2 120.4(6) . . ?
C65 C64 S2 118.1(6) . . ?
C66 C65 C64 118.0(7) . . ?
C66 C65 H65 121.0 . . ?
C64 C65 H65 121.0 . . ?
C65 C66 C67 124.3(8) . . ?
C65 C66 H66 117.8 . . ?
C67 C66 H66 117.8 . . ?
C66 C67 C68 116.6(8) . . ?
C66 C67 C70 125.9(9) . . ?
C68 C67 C70 117.5(9) . . ?
C67 C68 C69 121.1(7) . . ?
C67 C68 H68 119.5 . . ?
C69 C68 H68 119.5 . . ?
C64 C69 C68 118.5(6) . . ?
C64 C69 H69 120.8 . . ?
C68 C69 H69 120.8 . . ?
C67 C70 H70A 109.5 . . ?
C67 C70 H70B 109.5 . . ?
H70A C70 H70B 109.5 . . ?
C67 C70 H70C 109.5 . . ?
H70A C70 H70C 109.5 . . ?
H70B C70 H70C 109.5 . . ?

loop_
_geom_bond_atom_site_label_1
_geom_bond_atom_site_label_2
_geom_bond_distance
_geom_bond_site_symmetry_2
_geom_bond_publ_flag
S1 O5 1.429(3) . ?
S1 O6 1.434(4) . ?
S1 N1 1.683(4) . ?
S1 C29 1.734(5) . ?
S2 O12 1.408(4) . ?
S2 O11 1.417(4) . ?
S2 N3 1.688(4) . ?
S2 C64 1.749(6) . ?
Cl1 C10 1.736(5) . ?
Cl2 C45 1.734(5) . ?
N1 N2 1.369(5) . ?
N1 C4 1.382(6) . ?
N2 C6 1.325(6) . ?
N3 C39 1.372(6) . ?
N3 N4 1.377(5) . ?
N4 C41 1.330(6) . ?
O1 C13 1.196(6) . ?
O2 C13 1.330(5) . ?
O2 C14 1.462(5) . ?
O3 C21 1.213(6) . ?
O4 C21 1.311(6) . ?
O4 C22 1.478(5) . ?
O7 C48 1.200(7) . ?
O8 C48 1.306(6) . ?
O8 C49 1.468(5) . ?
O9 C56 1.185(6) . ?
O10 C56 1.336(6) . ?
O10 C57 1.455(6) . ?
C1 C13 1.483(7) . ?
C1 C21 1.485(6) . ?
C1 C2 1.495(6) . ?
C1 C3 1.552(6) . ?
C2 C3 1.491(7) . ?
C2 H2A 0.9700 . ?
C2 H2B 0.9700 . ?
C3 C4 1.474(6) . ?
C3 H3 0.9800 . ?
C4 C5 1.356(6) . ?
C5 C6 1.401(6) . ?
C5 H5 0.9300 . ?
C6 C7 1.469(6) . ?
C7 C8 1.375(6) . ?
C7 C12 1.387(6) . ?
C8 C9 1.389(6) . ?
C8 H8 0.9300 . ?
C9 C10 1.362(7) . ?
C9 H9 0.9300 . ?
C10 C11 1.376(7) . ?
C11 C12 1.369(6) . ?
C11 H11 0.9300 . ?
C12 H12 0.9300 . ?
C14 C15 1.489(7) . ?
C14 H14A 0.9700 . ?
C14 H14B 0.9700 . ?
C15 C16 1.376(6) . ?
C15 C20 1.394(6) . ?
C16 C17 1.376(8) . ?
C16 H16 0.9300 . ?
C17 C18 1.345(9) . ?
C17 H17 0.9300 . ?
C18 C19 1.387(8) . ?
C18 H18 0.9300 . ?
C19 C20 1.369(7) . ?
C19 H19 0.9300 . ?
C20 H20 0.9300 . ?
C22 C23 1.477(7) . ?
C22 H22A 0.9700 . ?
C22 H22B 0.9700 . ?
C23 C28 1.368(8) . ?
C23 C24 1.390(8) . ?
C24 C25 1.375(9) . ?
C24 H24 0.9300 . ?
C25 C26 1.353(9) . ?
C25 H25 0.9300 . ?
C26 C27 1.347(9) . ?
C26 H26 0.9300 . ?
C27 C28 1.361(9) . ?
C27 H27 0.9300 . ?
C28 H28 0.9300 . ?
C29 C34 1.380(6) . ?
C29 C30 1.382(6) . ?
C30 C31 1.406(7) . ?
C30 H30 0.9300 . ?
C31 C32 1.361(7) . ?
C31 H31 0.9300 . ?
C32 C33 1.367(7) . ?
C32 C35 1.519(7) . ?
C33 C34 1.386(7) . ?
C33 H33 0.9300 . ?
C34 H34 0.9300 . ?
C35 H35A 0.9600 . ?
C35 H35B 0.9600 . ?
C35 H35C 0.9600 . ?
C36 C56 1.477(7) . ?
C36 C48 1.495(7) . ?
C36 C37 1.516(7) . ?
C36 C38 1.533(7) . ?
C37 C38 1.492(8) . ?
C37 H37A 0.9700 . ?
C37 H37B 0.9700 . ?
C38 C39 1.480(7) . ?
C38 H38 0.9800 . ?
C39 C40 1.352(6) . ?
C40 C41 1.405(6) . ?
C40 H40 0.9300 . ?
C41 C42 1.471(6) . ?
C42 C43 1.370(6) . ?
C42 C47 1.373(6) . ?
C43 C44 1.365(6) . ?
C43 H43 0.9300 . ?
C44 C45 1.377(7) . ?
C44 H44 0.9300 . ?
C45 C46 1.358(7) . ?
C46 C47 1.381(6) . ?
C46 H46 0.9300 . ?
C47 H47 0.9300 . ?
C49 C50 1.468(7) . ?
C49 H49A 0.9700 . ?
C49 H49B 0.9700 . ?
C50 C55 1.354(8) . ?
C50 C51 1.359(7) . ?
C51 C52 1.379(8) . ?
C51 H51 0.9300 . ?
C52 C53 1.358(9) . ?
C52 H52 0.9300 . ?
C53 C54 1.357(8) . ?
C53 H53 0.9300 . ?
C54 C55 1.382(9) . ?
C54 H54 0.9300 . ?
C55 H55 0.9300 . ?
C57 C58 1.494(7) . ?
C57 H57A 0.9700 . ?
C57 H57B 0.9700 . ?
C58 C59 1.341(8) . ?
C58 C63 1.365(8) . ?
C59 C60 1.395(9) . ?
C59 H59 0.9300 . ?
C60 C61 1.411(12) . ?
C60 H60 0.9300 . ?
C61 C62 1.322(14) . ?
C61 H61 0.9300 . ?
C62 C63 1.366(13) . ?
C62 H62 0.9300 . ?
C63 H63 0.9300 . ?
C64 C69 1.367(7) . ?
C64 C65 1.371(7) . ?
C65 C66 1.356(9) . ?
C65 H65 0.9300 . ?
C66 C67 1.360(9) . ?
C66 H66 0.9300 . ?
C67 C68 1.388(9) . ?
C67 C70 1.531(9) . ?
C68 C69 1.401(8) . ?
C68 H68 0.9300 . ?
C69 H69 0.9300 . ?
C70 H70A 0.9600 . ?
C70 H70B 0.9600 . ?
C70 H70C 0.9600 . ?

loop_
_geom_torsion_atom_site_label_1
_geom_torsion_atom_site_label_2
_geom_torsion_atom_site_label_3
_geom_torsion_atom_site_label_4
_geom_torsion
_geom_torsion_site_symmetry_1
_geom_torsion_site_symmetry_2
_geom_torsion_site_symmetry_3
_geom_torsion_site_symmetry_4
_geom_torsion_publ_flag
O5 S1 N1 N2 170.7(3) . . . . ?
O6 S1 N1 N2 41.8(4) . . . . ?
C29 S1 N1 N2 -73.1(4) . . . . ?
O5 S1 N1 C4 -18.2(5) . . . . ?
O6 S1 N1 C4 -147.1(4) . . . . ?
C29 S1 N1 C4 98.0(5) . . . . ?
C4 N1 N2 C6 0.8(5) . . . . ?
S1 N1 N2 C6 173.6(3) . . . . ?
O12 S2 N3 C39 147.1(5) . . . . ?
O11 S2 N3 C39 18.2(5) . . . . ?
C64 S2 N3 C39 -97.3(5) . . . . ?
O12 S2 N3 N4 -43.3(4) . . . . ?
O11 S2 N3 N4 -172.2(4) . . . . ?
C64 S2 N3 N4 72.4(4) . . . . ?
C39 N3 N4 C41 -0.3(5) . . . . ?
S2 N3 N4 C41 -172.0(3) . . . . ?
C13 C1 C2 C3 -108.4(5) . . . . ?
C21 C1 C2 C3 105.8(5) . . . . ?
C1 C2 C3 C4 109.8(5) . . . . ?
C13 C1 C3 C4 -1.9(7) . . . . ?
C21 C1 C3 C4 144.2(5) . . . . ?
C2 C1 C3 C4 -108.6(5) . . . . ?
C13 C1 C3 C2 106.7(6) . . . . ?
C21 C1 C3 C2 -107.2(5) . . . . ?
N2 N1 C4 C5 -0.5(5) . . . . ?
S1 N1 C4 C5 -171.9(4) . . . . ?
N2 N1 C4 C3 -179.7(4) . . . . ?
S1 N1 C4 C3 8.9(7) . . . . ?
C2 C3 C4 C5 7.2(8) . . . . ?
C1 C3 C4 C5 76.5(7) . . . . ?
C2 C3 C4 N1 -173.9(4) . . . . ?
C1 C3 C4 N1 -104.6(6) . . . . ?
N1 C4 C5 C6 0.1(5) . . . . ?
C3 C4 C5 C6 179.1(5) . . . . ?
N1 N2 C6 C5 -0.7(5) . . . . ?
N1 N2 C6 C7 -179.7(4) . . . . ?
C4 C5 C6 N2 0.4(6) . . . . ?
C4 C5 C6 C7 179.4(4) . . . . ?
N2 C6 C7 C8 169.5(4) . . . . ?
C5 C6 C7 C8 -9.3(8) . . . . ?
N2 C6 C7 C12 -9.1(7) . . . . ?
C5 C6 C7 C12 172.1(5) . . . . ?
C12 C7 C8 C9 0.2(7) . . . . ?
C6 C7 C8 C9 -178.5(4) . . . . ?
C7 C8 C9 C10 -0.5(8) . . . . ?
C8 C9 C10 C11 -0.2(8) . . . . ?
C8 C9 C10 Cl1 -179.2(4) . . . . ?
C9 C10 C11 C12 1.4(8) . . . . ?
Cl1 C10 C11 C12 -179.7(4) . . . . ?
C10 C11 C12 C7 -1.8(8) . . . . ?
C8 C7 C12 C11 1.0(8) . . . . ?
C6 C7 C12 C11 179.7(5) . . . . ?
C14 O2 C13 O1 -12.9(7) . . . . ?
C14 O2 C13 C1 166.5(4) . . . . ?
C21 C1 C13 O1 117.3(6) . . . . ?
C2 C1 C13 O1 -28.9(8) . . . . ?
C3 C1 C13 O1 -96.4(7) . . . . ?
C21 C1 C13 O2 -62.1(6) . . . . ?
C2 C1 C13 O2 151.7(4) . . . . ?
C3 C1 C13 O2 84.3(5) . . . . ?
C13 O2 C14 C15 96.3(5) . . . . ?
O2 C14 C15 C16 152.9(5) . . . . ?
O2 C14 C15 C20 -27.4(8) . . . . ?
C20 C15 C16 C17 -1.0(9) . . . . ?
C14 C15 C16 C17 178.7(6) . . . . ?
C15 C16 C17 C18 0.0(12) . . . . ?
C16 C17 C18 C19 1.6(13) . . . . ?
C17 C18 C19 C20 -2.2(12) . . . . ?
C18 C19 C20 C15 1.3(10) . . . . ?
C16 C15 C20 C19 0.3(9) . . . . ?
C14 C15 C20 C19 -179.4(6) . . . . ?
C22 O4 C21 O3 -9.2(9) . . . . ?
C22 O4 C21 C1 174.2(4) . . . . ?
C13 C1 C21 O3 170.4(6) . . . . ?
C2 C1 C21 O3 -43.3(8) . . . . ?
C3 C1 C21 O3 23.2(8) . . . . ?
C13 C1 C21 O4 -12.9(7) . . . . ?
C2 C1 C21 O4 133.5(5) . . . . ?
C3 C1 C21 O4 -160.1(4) . . . . ?
C21 O4 C22 C23 -83.4(7) . . . . ?
O4 C22 C23 C28 -72.6(7) . . . . ?
O4 C22 C23 C24 108.6(6) . . . . ?
C28 C23 C24 C25 -0.1(9) . . . . ?
C22 C23 C24 C25 178.7(5) . . . . ?
C23 C24 C25 C26 1.4(10) . . . . ?
C24 C25 C26 C27 -2.5(12) . . . . ?
C25 C26 C27 C28 2.3(12) . . . . ?
C26 C27 C28 C23 -1.0(11) . . . . ?
C24 C23 C28 C27 -0.1(9) . . . . ?
C22 C23 C28 C27 -178.9(6) . . . . ?
O5 S1 C29 C34 -2.4(5) . . . . ?
O6 S1 C29 C34 132.2(4) . . . . ?
N1 S1 C29 C34 -115.4(4) . . . . ?
O5 S1 C29 C30 -179.3(4) . . . . ?
O6 S1 C29 C30 -44.7(5) . . . . ?
N1 S1 C29 C30 67.8(5) . . . . ?
C34 C29 C30 C31 1.2(8) . . . . ?
S1 C29 C30 C31 178.1(4) . . . . ?
C29 C30 C31 C32 -2.9(9) . . . . ?
C30 C31 C32 C33 2.2(9) . . . . ?
C30 C31 C32 C35 -178.9(6) . . . . ?
C31 C32 C33 C34 0.3(9) . . . . ?
C35 C32 C33 C34 -178.6(5) . . . . ?
C30 C29 C34 C33 1.1(8) . . . . ?
S1 C29 C34 C33 -175.8(4) . . . . ?
C32 C33 C34 C29 -1.9(9) . . . . ?
C56 C36 C37 C38 111.0(6) . . . . ?
C48 C36 C37 C38 -103.7(6) . . . . ?
C36 C37 C38 C39 -111.0(5) . . . . ?
C56 C36 C38 C39 3.9(8) . . . . ?
C48 C36 C38 C39 -144.0(5) . . . . ?
C37 C36 C38 C39 108.4(6) . . . . ?
C56 C36 C38 C37 -104.4(6) . . . . ?
C48 C36 C38 C37 107.7(5) . . . . ?
N4 N3 C39 C40 0.3(6) . . . . ?
S2 N3 C39 C40 170.2(4) . . . . ?
N4 N3 C39 C38 178.5(4) . . . . ?
S2 N3 C39 C38 -11.6(8) . . . . ?
C37 C38 C39 C40 -7.0(9) . . . . ?
C36 C38 C39 C40 -77.8(7) . . . . ?
C37 C38 C39 N3 175.3(5) . . . . ?
C36 C38 C39 N3 104.4(7) . . . . ?
N3 C39 C40 C41 -0.1(5) . . . . ?
C38 C39 C40 C41 -178.2(5) . . . . ?
N3 N4 C41 C40 0.3(5) . . . . ?
N3 N4 C41 C42 179.1(4) . . . . ?
C39 C40 C41 N4 -0.1(6) . . . . ?
C39 C40 C41 C42 -178.8(5) . . . . ?
N4 C41 C42 C43 3.3(7) . . . . ?
C40 C41 C42 C43 -178.0(5) . . . . ?
N4 C41 C42 C47 -176.5(4) . . . . ?
C40 C41 C42 C47 2.1(8) . . . . ?
C47 C42 C43 C44 -0.1(8) . . . . ?
C41 C42 C43 C44 -179.9(5) . . . . ?
C42 C43 C44 C45 0.0(8) . . . . ?
C43 C44 C45 C46 -0.7(9) . . . . ?
C43 C44 C45 Cl2 -179.9(4) . . . . ?
C44 C45 C46 C47 1.4(9) . . . . ?
Cl2 C45 C46 C47 -179.3(4) . . . . ?
C43 C42 C47 C46 0.8(8) . . . . ?
C41 C42 C47 C46 -179.3(5) . . . . ?
C45 C46 C47 C42 -1.5(8) . . . . ?
C49 O8 C48 O7 7.5(9) . . . . ?
C49 O8 C48 C36 -172.4(5) . . . . ?
C56 C36 C48 O7 179.8(6) . . . . ?
C37 C36 C48 O7 34.6(10) . . . . ?
C38 C36 C48 O7 -31.1(8) . . . . ?
C56 C36 C48 O8 -0.3(8) . . . . ?
C37 C36 C48 O8 -145.5(6) . . . . ?
C38 C36 C48 O8 148.8(5) . . . . ?
C48 O8 C49 C50 84.5(6) . . . . ?
O8 C49 C50 C55 -98.7(6) . . . . ?
O8 C49 C50 C51 82.8(7) . . . . ?
C55 C50 C51 C52 0.3(9) . . . . ?
C49 C50 C51 C52 178.9(6) . . . . ?
C50 C51 C52 C53 -1.0(10) . . . . ?
C51 C52 C53 C54 2.0(11) . . . . ?
C52 C53 C54 C55 -2.2(10) . . . . ?
C51 C50 C55 C54 -0.5(9) . . . . ?
C49 C50 C55 C54 -179.1(5) . . . . ?
C53 C54 C55 C50 1.4(10) . . . . ?
C57 O10 C56 O9 15.1(8) . . . . ?
C57 O10 C56 C36 -162.6(4) . . . . ?
C48 C36 C56 O9 -107.8(7) . . . . ?
C37 C36 C56 O9 37.4(9) . . . . ?
C38 C36 C56 O9 105.0(7) . . . . ?
C48 C36 C56 O10 69.8(6) . . . . ?
C37 C36 C56 O10 -145.0(5) . . . . ?
C38 C36 C56 O10 -77.4(6) . . . . ?
C56 O10 C57 C58 -99.6(6) . . . . ?
O10 C57 C58 C59 22.8(9) . . . . ?
O10 C57 C58 C63 -162.5(5) . . . . ?
C63 C58 C59 C60 5.4(13) . . . . ?
C57 C58 C59 C60 179.7(8) . . . . ?
C58 C59 C60 C61 -4.1(15) . . . . ?
C59 C60 C61 C62 1(2) . . . . ?
C60 C61 C62 C63 1(3) . . . . ?
C59 C58 C63 C62 -3.1(13) . . . . ?
C57 C58 C63 C62 -177.8(9) . . . . ?
C61 C62 C63 C58 0(2) . . . . ?
O12 S2 C64 C69 -132.0(5) . . . . ?
O11 S2 C64 C69 3.2(6) . . . . ?
N3 S2 C64 C69 115.5(5) . . . . ?
O12 S2 C64 C65 44.4(6) . . . . ?
O11 S2 C64 C65 179.7(5) . . . . ?
N3 S2 C64 C65 -68.1(5) . . . . ?
C69 C64 C65 C66 -1.6(10) . . . . ?
S2 C64 C65 C66 -177.9(6) . . . . ?
C64 C65 C66 C67 2.9(12) . . . . ?
C65 C66 C67 C68 -2.6(12) . . . . ?
C65 C66 C67 C70 -179.5(7) . . . . ?
C66 C67 C68 C69 1.0(11) . . . . ?
C70 C67 C68 C69 178.2(6) . . . . ?
C65 C64 C69 C68 0.2(9) . . . . ?
S2 C64 C69 C68 176.4(5) . . . . ?
C67 C68 C69 C64 0.1(10) . . . . ?
